data_4110236
loop_
_publ_author_name
'Matthew J. Horner'
'K. Travis Holman'
'Michael D. Ward'

_publ_section_title
;
 Architectural Diversity and Elastic Networks in Hydrogen-Bonded Host
 Frameworks: From Molecular Jaws to Cylinders
;
_journal_name_full 'Journal of the American Chemical Society'
_journal_page_first 14640
_journal_page_last 14660
_journal_paper_doi 10.1021/ja0741574
_journal_volume 129
_journal_year 2007
_chemical_formula_sum 'C22 H30 N8 O10 S2'
_chemical_formula_weight 630.68
_chemical_name_common 'guanidinium sulfonate clathrate'
_chemical_name_systematic
; 
 ? 
;
_space_group_IT_number 14
_symmetry_cell_setting monoclinic
_symmetry_space_group_name_Hall '-P 2ybc'
_symmetry_space_group_name_H-M 'P 1 21/c 1'
_atom_sites_solution_hydrogens geom
_atom_sites_solution_primary direct
_atom_sites_solution_secondary difmap
_audit_creation_method SHELXL-97
_cell_angle_alpha 90.00
_cell_angle_beta 114.4260(10)
_cell_angle_gamma 90.00
_cell_formula_units_Z 4
_cell_length_a 22.9819(17)
_cell_length_b 7.4270(6)
_cell_length_c 19.0067(14)
_cell_measurement_reflns_used 4298
_cell_measurement_temperature 173(2)
_cell_measurement_theta_max 27.114
_cell_measurement_theta_min 2.351
_cell_volume 2953.8(4)
_computing_cell_refinement 'SAINT, Bruker'
_computing_data_collection 'SMART, Bruker (or Siemens)'
_computing_data_reduction 'SAINT, Bruker'
_computing_molecular_graphics 'XSEED, L. Barbour; http://www.xseed.com'
_computing_publication_material CIFTAB
_computing_structure_refinement 'SHELXL-97 (Sheldrick, 1997)'
_computing_structure_solution 'SHELXS-97 (Sheldrick, 1990)'
_diffrn_ambient_temperature 173(2)
_diffrn_measured_fraction_theta_full 0.996
_diffrn_measured_fraction_theta_max 0.996
_diffrn_measurement_device_type 'SMART platform CCD, Bruker (or Siemens)'
_diffrn_measurement_method 'omega scans'
_diffrn_radiation_monochromator graphite
_diffrn_radiation_source 'fine-focus sealed tube'
_diffrn_radiation_type MoK\a
_diffrn_radiation_wavelength 0.71073
_diffrn_reflns_av_R_equivalents 0.0721
_diffrn_reflns_av_sigmaI/netI 0.0737
_diffrn_reflns_limit_h_max 29
_diffrn_reflns_limit_h_min -20
_diffrn_reflns_limit_k_max 9
_diffrn_reflns_limit_k_min -9
_diffrn_reflns_limit_l_max 24
_diffrn_reflns_limit_l_min -23
_diffrn_reflns_number 17843
_diffrn_reflns_theta_full 27.12
_diffrn_reflns_theta_max 27.12
_diffrn_reflns_theta_min 0.97
_exptl_absorpt_coefficient_mu 0.246
_exptl_absorpt_correction_T_max 0.9687
_exptl_absorpt_correction_T_min 0.9037
_exptl_absorpt_correction_type multi-scan
_exptl_absorpt_process_details 'SADABS, G. Sheldrick (1999)'
_exptl_crystal_colour off-white
_exptl_crystal_density_diffrn 1.418
_exptl_crystal_description plate
_exptl_crystal_F_000 1320
_exptl_crystal_size_max 0.42
_exptl_crystal_size_mid 0.24
_exptl_crystal_size_min 0.13
_refine_diff_density_max 0.752
_refine_diff_density_min -0.657
_refine_diff_density_rms 0.101
_refine_ls_extinction_method none
_refine_ls_goodness_of_fit_ref 1.055
_refine_ls_hydrogen_treatment mixed
_refine_ls_matrix_type full
_refine_ls_number_parameters 381
_refine_ls_number_reflns 6511
_refine_ls_number_restraints 0
_refine_ls_restrained_S_all 1.055
_refine_ls_R_factor_all 0.1245
_refine_ls_R_factor_gt 0.0728
_refine_ls_shift/su_max 0.002
_refine_ls_shift/su_mean 0.000
_refine_ls_structure_factor_coef Fsqd
_refine_ls_weighting_details 'calc w=1/[\s^2^(Fo^2^)+(0.1407P)^2^+1.3703P] where P=(Fo^2^+2Fc^2^)/3'
_refine_ls_weighting_scheme calc
_refine_ls_wR_factor_gt 0.2191
_refine_ls_wR_factor_ref 0.2593
_reflns_number_gt 3508
_reflns_number_total 6511
_reflns_threshold_expression >2sigma(I)
_cod_data_source_file ja0741574si20070910_040750_35.cif
_cod_data_source_block G4NBS_p-xylene
_cod_database_code 4110236

loop_
_symmetry_equiv_pos_as_xyz
'x, y, z'
'-x, y+1/2, -z+1/2'
'-x, -y, -z'
'x, -y-1/2, z-1/2'

loop_
_atom_site_label
_atom_site_type_symbol
_atom_site_fract_x
_atom_site_fract_y
_atom_site_fract_z
_atom_site_U_iso_or_equiv
_atom_site_adp_type
_atom_site_occupancy
_atom_site_symmetry_multiplicity
_atom_site_calc_flag
_atom_site_refinement_flags
S1 S 0.35136(4) 0.75842(12) 0.17753(6) 0.0290(3) Uani 1 1 d .
O1 O 0.29910(14) 0.7682(3) 0.10101(17) 0.0361(7) Uani 1 1 d .
N1 N 0.26791(18) 0.5883(5) 0.3041(2) 0.0410(9) Uani 1 1 d .
H1A H 0.2971 0.5859 0.2854 0.049 Uiso 1 1 calc R
H1B H 0.2532 0.4868 0.3144 0.049 Uiso 1 1 calc R
C1 C 0.4227(2) 0.7363(5) 0.1633(2) 0.0309(9) Uani 1 1 d .
S2 S 0.14891(5) 0.24422(12) 0.32610(6) 0.0294(3) Uani 1 1 d .
O2 O 0.35763(13) 0.9212(3) 0.22337(16) 0.0346(7) Uani 1 1 d .
N2 N 0.20195(19) 0.7442(4) 0.3452(2) 0.0414(9) Uani 1 1 d .
H2B H 0.1869 0.8466 0.3541 0.050 Uiso 1 1 calc R
H2A H 0.1878 0.6414 0.3551 0.050 Uiso 1 1 calc R
C2 C 0.4775(2) 0.8221(6) 0.2123(2) 0.0344(9) Uani 1 1 d .
H2 H 0.4770 0.8975 0.2524 0.041 Uiso 1 1 calc R
O3 O 0.34788(14) 0.5972(3) 0.21992(16) 0.0345(7) Uani 1 1 d .
N3 N 0.26731(18) 0.8978(5) 0.3017(2) 0.0412(9) Uani 1 1 d .
H3B H 0.2965 0.8975 0.2830 0.049 Uiso 1 1 calc R
H3A H 0.2524 1.0006 0.3104 0.049 Uiso 1 1 calc R
C3 C 0.5339(2) 0.7976(6) 0.2026(2) 0.0343(9) Uani 1 1 d .
H3 H 0.5722 0.8566 0.2355 0.041 Uiso 1 1 calc R
O4 O 0.59160(15) 0.5516(4) 0.08459(19) 0.0468(8) Uani 1 1 d .
N4 N 0.23242(17) 0.1096(5) 0.0329(2) 0.0404(9) Uani 1 1 d .
H4A H 0.2036 0.1124 -0.0152 0.049 Uiso 1 1 calc R
H4B H 0.2467 0.0056 0.0558 0.049 Uiso 1 1 calc R
C4 C 0.5325(2) 0.6856(5) 0.1442(2) 0.0306(9) Uani 1 1 d .
O5 O 0.64019(14) 0.7432(4) 0.17698(17) 0.0382(7) Uani 1 1 d .
N5 N 0.29821(19) 0.2569(4) 0.1433(2) 0.0421(9) Uani 1 1 d .
H5B H 0.3132 0.3577 0.1686 0.051 Uiso 1 1 calc R
H5A H 0.3124 0.1526 0.1659 0.051 Uiso 1 1 calc R
C5 C 0.4781(2) 0.5996(5) 0.0942(2) 0.0355(9) Uani 1 1 d .
H5 H 0.4786 0.5259 0.0537 0.043 Uiso 1 1 calc R
O6 O 0.20117(14) 0.2478(3) 0.30178(18) 0.0381(7) Uani 1 1 d .
N6 N 0.23316(18) 0.4177(4) 0.0373(2) 0.0417(9) Uani 1 1 d .
H6A H 0.2044 0.4210 -0.0108 0.050 Uiso 1 1 calc R
H6B H 0.2478 0.5185 0.0627 0.050 Uiso 1 1 calc R
C6 C 0.42205(19) 0.6239(5) 0.1047(2) 0.0354(9) Uani 1 1 d .
H6 H 0.3838 0.5641 0.0721 0.043 Uiso 1 1 calc R
O7 O 0.15059(13) 0.0847(3) 0.37165(15) 0.0337(6) Uani 1 1 d .
N7 N -0.09358(17) 0.1537(5) 0.0416(2) 0.0372(8) Uani 1 1 d .
C7 C 0.24598(19) 0.7448(5) 0.3167(2) 0.0316(9) Uani 1 1 d .
O8 O 0.14339(13) 0.4082(3) 0.36481(15) 0.0344(7) Uani 1 1 d .
N8 N 0.59221(17) 0.6592(5) 0.1349(2) 0.0338(8) Uani 1 1 d .
C8 C 0.2543(2) 0.2620(5) 0.0711(2) 0.0344(9) Uani 1 1 d .
O9 O -0.09288(15) 0.0518(4) -0.00883(18) 0.0493(8) Uani 1 1 d .
C9 C 0.07729(19) 0.2255(5) 0.2410(2) 0.0305(9) Uani 1 1 d .
O10 O -0.14081(14) 0.2368(4) 0.03675(17) 0.0387(7) Uani 1 1 d .
C10 C 0.0766(2) 0.1153(6) 0.1814(2) 0.0369(10) Uani 1 1 d .
H10 H 0.1146 0.0556 0.1860 0.044 Uiso 1 1 calc R
C11 C 0.0209(2) 0.0924(6) 0.1153(2) 0.0388(10) Uani 1 1 d .
H11 H 0.0202 0.0197 0.0739 0.047 Uiso 1 1 calc R
C12 C -0.03383(19) 0.1783(5) 0.1114(2) 0.0324(9) Uani 1 1 d .
C13 C -0.0341(2) 0.2869(6) 0.1689(3) 0.0400(10) Uani 1 1 d .
H13 H -0.0723 0.3460 0.1640 0.048 Uiso 1 1 calc R
C14 C 0.0222(2) 0.3102(6) 0.2349(2) 0.0358(10) Uani 1 1 d .
H14 H 0.0226 0.3846 0.2758 0.043 Uiso 1 1 calc R
C15 C 0.0570(3) 0.5400(7) 0.0647(3) 0.0559(14) Uani 1 1 d .
C16 C -0.0020(3) 0.6078(7) 0.0567(3) 0.0589(14) Uani 1 1 d .
H16 H -0.0043 0.6809 0.0965 0.071 Uiso 1 1 calc R
C17 C -0.0565(3) 0.5710(7) -0.0072(4) 0.0620(15) Uani 1 1 d .
H17 H -0.0955 0.6245 -0.0119 0.074 Uiso 1 1 calc R
C18 C 0.4966(3) 0.8867(7) -0.0582(3) 0.0558(13) Uani 1 1 d .
H18 H 0.4939 0.8094 -0.0993 0.067 Uiso 1 1 calc R
C19 C 0.5550(2) 0.9554(7) -0.0089(3) 0.0535(13) Uani 1 1 d .
C20 C 0.5589(3) 1.0703(7) 0.0483(3) 0.0608(15) Uani 1 1 d .
H20 H 0.5988 1.1210 0.0813 0.073 Uiso 1 1 calc R
C21 C 0.1175(3) 0.5830(9) 0.1342(4) 0.091(2) Uani 1 1 d .
H21B H 0.1369 0.4712 0.1611 0.137 Uiso 1 1 calc R
H21A H 0.1076 0.6617 0.1692 0.137 Uiso 1 1 calc R
H21C H 0.1475 0.6442 0.1175 0.137 Uiso 1 1 calc R
C22 C 0.6158(3) 0.9054(9) -0.0189(5) 0.090(2) Uani 1 1 d .
H22A H 0.6418 1.0136 -0.0130 0.135 Uiso 1 1 calc R
H22B H 0.6042 0.8540 -0.0704 0.135 Uiso 1 1 calc R
H22C H 0.6402 0.8168 0.0205 0.135 Uiso 1 1 calc R

loop_
_atom_site_aniso_label
_atom_site_aniso_U_11
_atom_site_aniso_U_22
_atom_site_aniso_U_33
_atom_site_aniso_U_23
_atom_site_aniso_U_13
_atom_site_aniso_U_12
S1 0.0261(5) 0.0241(5) 0.0370(5) -0.0004(4) 0.0132(4) 0.0006(4)
O1 0.0286(15) 0.0340(15) 0.0408(16) 0.0009(12) 0.0094(13) 0.0000(12)
N1 0.041(2) 0.0323(19) 0.058(2) 0.0000(17) 0.0295(19) 0.0001(16)
C1 0.031(2) 0.030(2) 0.032(2) 0.0037(16) 0.0137(17) 0.0024(17)
S2 0.0258(5) 0.0246(5) 0.0358(5) 0.0002(4) 0.0105(4) -0.0011(4)
O2 0.0361(16) 0.0266(14) 0.0430(16) -0.0022(12) 0.0183(13) 0.0016(12)
N2 0.049(2) 0.0295(19) 0.064(3) -0.0020(16) 0.042(2) -0.0018(16)
C2 0.033(2) 0.032(2) 0.037(2) -0.0074(18) 0.0139(19) -0.0018(18)
O3 0.0379(16) 0.0282(14) 0.0440(16) 0.0047(12) 0.0234(14) 0.0024(12)
N3 0.041(2) 0.0279(18) 0.064(2) -0.0019(17) 0.0307(19) -0.0044(15)
C3 0.027(2) 0.037(2) 0.038(2) -0.0031(18) 0.0136(18) -0.0027(18)
O4 0.0383(18) 0.0527(19) 0.0531(19) -0.0076(16) 0.0227(15) 0.0069(15)
N4 0.039(2) 0.0316(18) 0.0385(19) -0.0009(15) 0.0033(16) -0.0026(16)
C4 0.034(2) 0.0263(18) 0.032(2) 0.0040(16) 0.0147(18) 0.0016(17)
O5 0.0293(15) 0.0406(17) 0.0413(16) 0.0000(13) 0.0113(13) -0.0040(13)
N5 0.047(2) 0.0288(19) 0.0350(19) -0.0032(15) 0.0009(17) -0.0013(16)
C5 0.036(2) 0.034(2) 0.036(2) -0.0050(18) 0.0145(19) 0.0003(18)
O6 0.0280(15) 0.0356(16) 0.0503(17) 0.0002(13) 0.0158(14) -0.0008(12)
N6 0.047(2) 0.0271(17) 0.0360(19) -0.0025(15) 0.0019(17) -0.0017(16)
C6 0.025(2) 0.037(2) 0.043(2) -0.0058(19) 0.0133(18) -0.0026(18)
O7 0.0350(15) 0.0279(14) 0.0361(15) 0.0032(12) 0.0125(13) 0.0005(12)
N7 0.037(2) 0.0336(19) 0.041(2) 0.0026(16) 0.0157(17) 0.0012(16)
C7 0.028(2) 0.033(2) 0.036(2) -0.0008(17) 0.0158(18) -0.0011(17)
O8 0.0346(15) 0.0291(14) 0.0395(15) -0.0025(12) 0.0153(13) -0.0030(12)
N8 0.0318(19) 0.0342(18) 0.0385(19) 0.0038(16) 0.0177(16) 0.0023(15)
C8 0.030(2) 0.030(2) 0.039(2) 0.0027(17) 0.0097(18) 0.0020(17)
O9 0.0441(19) 0.059(2) 0.0472(18) -0.0157(16) 0.0214(16) -0.0030(16)
C9 0.028(2) 0.0273(19) 0.033(2) 0.0048(16) 0.0095(17) 0.0018(16)
O10 0.0291(15) 0.0406(17) 0.0417(17) 0.0017(13) 0.0100(13) 0.0054(13)
C10 0.029(2) 0.042(2) 0.041(2) -0.0019(19) 0.0155(19) 0.0052(19)
C11 0.039(2) 0.041(2) 0.036(2) -0.0044(19) 0.016(2) -0.001(2)
C12 0.030(2) 0.031(2) 0.034(2) 0.0027(17) 0.0116(18) 0.0019(17)
C13 0.031(2) 0.044(2) 0.041(2) -0.0030(19) 0.0097(19) 0.0057(19)
C14 0.034(2) 0.036(2) 0.037(2) -0.0056(18) 0.0137(19) 0.0031(18)
C15 0.055(3) 0.050(3) 0.053(3) 0.016(2) 0.012(3) -0.012(3)
C16 0.079(4) 0.041(3) 0.060(3) 0.003(2) 0.032(3) -0.011(3)
C17 0.052(3) 0.056(3) 0.082(4) 0.015(3) 0.031(3) 0.003(3)
C18 0.075(4) 0.043(3) 0.055(3) 0.007(2) 0.032(3) 0.008(3)
C19 0.046(3) 0.056(3) 0.067(3) 0.027(3) 0.032(3) 0.020(3)
C20 0.049(3) 0.052(3) 0.070(4) 0.017(3) 0.014(3) 0.003(3)
C21 0.087(5) 0.095(5) 0.063(4) 0.026(3) 0.001(3) -0.039(4)
C22 0.077(4) 0.088(4) 0.136(6) 0.065(4) 0.075(5) 0.046(4)

loop_
_atom_type_symbol
_atom_type_description
_atom_type_scat_dispersion_real
_atom_type_scat_dispersion_imag
_atom_type_scat_source
C C 0.0033 0.0016 'International Tables Vol C Tables 4.2.6.8 and 6.1.1.4'
H H 0.0000 0.0000 'International Tables Vol C Tables 4.2.6.8 and 6.1.1.4'
N N 0.0061 0.0033 'International Tables Vol C Tables 4.2.6.8 and 6.1.1.4'
O O 0.0106 0.0060 'International Tables Vol C Tables 4.2.6.8 and 6.1.1.4'
S S 0.1246 0.1234 'International Tables Vol C Tables 4.2.6.8 and 6.1.1.4'

loop_
_geom_angle_atom_site_label_1
_geom_angle_atom_site_label_2
_geom_angle_atom_site_label_3
_geom_angle
_geom_angle_site_symmetry_1
_geom_angle_site_symmetry_3
O1 S1 O2 113.05(16) . .
O1 S1 O3 112.36(16) . .
O2 S1 O3 111.27(17) . .
O1 S1 C1 106.55(18) . .
O2 S1 C1 107.30(17) . .
O3 S1 C1 105.77(17) . .
C7 N1 H1A 120.0 . .
C7 N1 H1B 120.0 . .
H1A N1 H1B 120.0 . .
C2 C1 C6 121.7(4) . .
C2 C1 S1 119.9(3) . .
C6 C1 S1 118.3(3) . .
O6 S2 O8 113.67(16) . .
O6 S2 O7 112.38(17) . .
O8 S2 O7 111.47(17) . .
O6 S2 C9 106.77(19) . .
O8 S2 C9 106.55(17) . .
O7 S2 C9 105.34(17) . .
C7 N2 H2B 120.0 . .
C7 N2 H2A 120.0 . .
H2B N2 H2A 120.0 . .
C1 C2 C3 119.4(4) . .
C1 C2 H2 120.3 . .
C3 C2 H2 120.3 . .
C7 N3 H3B 120.0 . .
C7 N3 H3A 120.0 . .
H3B N3 H3A 120.0 . .
C4 C3 C2 118.2(4) . .
C4 C3 H3 120.9 . .
C2 C3 H3 120.9 . .
C8 N4 H4A 120.0 . .
C8 N4 H4B 120.0 . .
H4A N4 H4B 120.0 . .
C5 C4 C3 123.2(4) . .
C5 C4 N8 118.9(4) . .
C3 C4 N8 117.9(4) . .
C8 N5 H5B 120.0 . .
C8 N5 H5A 120.0 . .
H5B N5 H5A 120.0 . .
C4 C5 C6 118.1(4) . .
C4 C5 H5 121.0 . .
C6 C5 H5 121.0 . .
C8 N6 H6A 120.0 . .
C8 N6 H6B 120.0 . .
H6A N6 H6B 120.0 . .
C1 C6 C5 119.3(4) . .
C1 C6 H6 120.4 . .
C5 C6 H6 120.4 . .
O10 N7 O9 123.5(4) . .
O10 N7 C12 118.4(3) . .
O9 N7 C12 118.1(3) . .
N3 C7 N1 121.0(4) . .
N3 C7 N2 120.4(4) . .
N1 C7 N2 118.7(4) . .
O5 N8 O4 123.2(4) . .
O5 N8 C4 119.1(3) . .
O4 N8 C4 117.7(3) . .
N6 C8 N4 120.2(4) . .
N6 C8 N5 120.0(4) . .
N4 C8 N5 119.7(3) . .
C14 C9 C10 120.0(4) . .
C14 C9 S2 121.0(3) . .
C10 C9 S2 118.8(3) . .
C11 C10 C9 120.3(4) . .
C11 C10 H10 119.8 . .
C9 C10 H10 119.8 . .
C12 C11 C10 118.1(4) . .
C12 C11 H11 120.9 . .
C10 C11 H11 120.9 . .
C13 C12 C11 122.4(4) . .
C13 C12 N7 119.0(4) . .
C11 C12 N7 118.6(4) . .
C12 C13 C14 119.1(4) . .
C12 C13 H13 120.5 . .
C14 C13 H13 120.5 . .
C9 C14 C13 120.0(4) . .
C9 C14 H14 120.0 . .
C13 C14 H14 120.0 . .
C17 C15 C16 116.4(5) 3_565 .
C17 C15 C21 122.0(6) 3_565 .
C16 C15 C21 121.6(6) . .
C17 C16 C15 121.2(5) . .
C17 C16 H16 119.4 . .
C15 C16 H16 119.4 . .
C16 C17 C15 122.3(5) . 3_565
C16 C17 H17 118.8 . .
C15 C17 H17 118.8 3_565 .
C19 C18 C20 120.6(5) . 3_675
C19 C18 H18 119.7 . .
C20 C18 H18 119.7 3_675 .
C20 C19 C18 120.1(5) . .
C20 C19 C22 119.3(6) . .
C18 C19 C22 120.6(6) . .
C19 C20 C18 119.3(5) . 3_675
C19 C20 H20 120.4 . .
C18 C20 H20 120.4 3_675 .
C15 C21 H21B 109.5 . .
C15 C21 H21A 109.5 . .
H21B C21 H21A 109.5 . .
C15 C21 H21C 109.5 . .
H21B C21 H21C 109.5 . .
H21A C21 H21C 109.5 . .
C19 C22 H22A 109.5 . .
C19 C22 H22B 109.5 . .
H22A C22 H22B 109.5 . .
C19 C22 H22C 109.5 . .
H22A C22 H22C 109.5 . .
H22B C22 H22C 109.5 . .

loop_
_geom_bond_atom_site_label_1
_geom_bond_atom_site_label_2
_geom_bond_distance
_geom_bond_site_symmetry_2
S1 O1 1.455(3) .
S1 O2 1.462(3) .
S1 O3 1.464(3) .
S1 C1 1.776(4) .
N1 C7 1.328(5) .
N1 H1A 0.8800 .
N1 H1B 0.8800 .
C1 C2 1.375(6) .
C1 C6 1.387(5) .
S2 O6 1.455(3) .
S2 O8 1.455(3) .
S2 O7 1.458(3) .
S2 C9 1.773(4) .
N2 C7 1.330(5) .
N2 H2B 0.8800 .
N2 H2A 0.8800 .
C2 C3 1.393(6) .
C2 H2 0.9500 .
N3 C7 1.315(5) .
N3 H3B 0.8800 .
N3 H3A 0.8800 .
C3 C4 1.378(6) .
C3 H3 0.9500 .
O4 N8 1.243(4) .
N4 C8 1.326(5) .
N4 H4A 0.8800 .
N4 H4B 0.8800 .
C4 C5 1.376(6) .
C4 N8 1.467(5) .
O5 N8 1.231(4) .
N5 C8 1.326(5) .
N5 H5B 0.8800 .
N5 H5A 0.8800 .
C5 C6 1.394(6) .
C5 H5 0.9500 .
N6 C8 1.314(5) .
N6 H6A 0.8800 .
N6 H6B 0.8800 .
C6 H6 0.9500 .
N7 O10 1.218(4) .
N7 O9 1.227(4) .
N7 C12 1.474(5) .
C9 C14 1.375(6) .
C9 C10 1.393(5) .
C10 C11 1.384(6) .
C10 H10 0.9500 .
C11 C12 1.384(6) .
C11 H11 0.9500 .
C12 C13 1.360(6) .
C13 C14 1.392(6) .
C13 H13 0.9500 .
C14 H14 0.9500 .
C15 C17 1.365(8) 3_565
C15 C16 1.395(8) .
C15 C21 1.503(8) .
C16 C17 1.365(8) .
C16 H16 0.9500 .
C17 C15 1.365(8) 3_565
C17 H17 0.9500 .
C18 C19 1.377(8) .
C18 C20 1.401(8) 3_675
C18 H18 0.9500 .
C19 C20 1.356(8) .
C19 C22 1.531(7) .
C20 C18 1.401(8) 3_675
C20 H20 0.9500 .
C21 H21B 0.9800 .
C21 H21A 0.9800 .
C21 H21C 0.9800 .
C22 H22A 0.9800 .
C22 H22B 0.9800 .
C22 H22C 0.9800 .

loop_
_geom_torsion_atom_site_label_1
_geom_torsion_atom_site_label_2
_geom_torsion_atom_site_label_3
_geom_torsion_atom_site_label_4
_geom_torsion
_geom_torsion_site_symmetry_1
_geom_torsion_site_symmetry_4
O1 S1 C1 C2 142.4(3) . .
O2 S1 C1 C2 21.0(4) . .
O3 S1 C1 C2 -97.9(3) . .
O1 S1 C1 C6 -40.9(3) . .
O2 S1 C1 C6 -162.3(3) . .
O3 S1 C1 C6 78.8(3) . .
C6 C1 C2 C3 0.7(6) . .
S1 C1 C2 C3 177.3(3) . .
C1 C2 C3 C4 -0.7(6) . .
C2 C3 C4 C5 1.3(6) . .
C2 C3 C4 N8 -179.4(3) . .
C3 C4 C5 C6 -1.7(6) . .
N8 C4 C5 C6 179.0(4) . .
C2 C1 C6 C5 -1.2(6) . .
S1 C1 C6 C5 -177.8(3) . .
C4 C5 C6 C1 1.6(6) . .
C5 C4 N8 O5 176.3(4) . .
C3 C4 N8 O5 -3.1(5) . .
C5 C4 N8 O4 -4.0(5) . .
C3 C4 N8 O4 176.7(4) . .
O6 S2 C9 C14 -144.6(3) . .
O8 S2 C9 C14 -22.8(4) . .
O7 S2 C9 C14 95.7(4) . .
O6 S2 C9 C10 38.7(4) . .
O8 S2 C9 C10 160.5(3) . .
O7 S2 C9 C10 -80.9(4) . .
C14 C9 C10 C11 0.9(6) . .
S2 C9 C10 C11 177.6(3) . .
C9 C10 C11 C12 -1.4(6) . .
C10 C11 C12 C13 1.7(6) . .
C10 C11 C12 N7 -179.5(4) . .
O10 N7 C12 C13 2.5(6) . .
O9 N7 C12 C13 -178.2(4) . .
O10 N7 C12 C11 -176.3(4) . .
O9 N7 C12 C11 3.0(6) . .
C11 C12 C13 C14 -1.3(7) . .
N7 C12 C13 C14 179.9(4) . .
C10 C9 C14 C13 -0.5(6) . .
S2 C9 C14 C13 -177.1(3) . .
C12 C13 C14 C9 0.7(7) . .
C17 C15 C16 C17 -3.0(8) 3_565 .
C21 C15 C16 C17 178.7(5) . .
C15 C16 C17 C15 3.2(9) . 3_565
C20 C18 C19 C20 -2.1(8) 3_675 .
C20 C18 C19 C22 178.9(4) 3_675 .
C18 C19 C20 C18 2.1(8) . 3_675
C22 C19 C20 C18 -178.9(4) . 3_675
